data_1501683
loop_
_publ_author_name
'Zhu, Xiao-Qing'
'Zhou, Jian'
'Wang, Chun-Hua'
'Li, Xiu-Tao'
'Jing, Sha'

_publ_section_title
;
 Actual structure, thermodynamic driving force, and mechanism of
 benzofuranone-typical compounds as antioxidants in solution.
;
_journal_issue 13
_journal_name_full 'The journal of physical chemistry. B'
_journal_page_first 3588
_journal_page_last 3603
_journal_paper_doi 10.1021/jp200095g
_journal_volume 115
_journal_year 2011
_chemical_formula_sum 'C14 H10 O2'
_chemical_formula_weight 210.22
_chemical_name_systematic
; 
 ? 
;
_space_group_IT_number 19
_symmetry_cell_setting orthorhombic
_symmetry_space_group_name_Hall 'P 2ac 2ab'
_symmetry_space_group_name_H-M 'P 21 21 21'
_atom_sites_solution_hydrogens geom
_atom_sites_solution_primary direct
_atom_sites_solution_secondary difmap
_audit_creation_method SHELXL-97
_cell_angle_alpha 90.00
_cell_angle_beta 90.00
_cell_angle_gamma 90.00
_cell_formula_units_Z 4
_cell_length_a 8.1037(16)
_cell_length_b 10.127(2)
_cell_length_c 12.519(3)
_cell_measurement_reflns_used 2835
_cell_measurement_temperature 113(2)
_cell_measurement_theta_max 27.1661
_cell_measurement_theta_min 2.0109
_cell_volume 1027.4(4)
_computing_cell_refinement crystalclear
_computing_data_collection crystalclear
_computing_data_reduction crystalclear
_computing_molecular_graphics 'Bruker SHELXTL'
_computing_publication_material 'Bruker SHELXTL'
_computing_structure_refinement 'SHELXL-97 (Sheldrick, 1997)'
_computing_structure_solution 'SHELXS-97 (Sheldrick, 1990)'
_diffrn_ambient_temperature 113(2)
_diffrn_measured_fraction_theta_full 0.995
_diffrn_measured_fraction_theta_max 0.995
_diffrn_measurement_device_type 'rigaku saturn'
_diffrn_measurement_method '\w scans'
_diffrn_radiation_monochromator confocal
_diffrn_radiation_source 'rotating anode'
_diffrn_radiation_type MoK\a
_diffrn_radiation_wavelength 0.71073
_diffrn_reflns_av_R_equivalents 0.0391
_diffrn_reflns_av_sigmaI/netI 0.0366
_diffrn_reflns_limit_h_max 9
_diffrn_reflns_limit_h_min -8
_diffrn_reflns_limit_k_max 12
_diffrn_reflns_limit_k_min -11
_diffrn_reflns_limit_l_max 13
_diffrn_reflns_limit_l_min -14
_diffrn_reflns_number 5932
_diffrn_reflns_theta_full 25.02
_diffrn_reflns_theta_max 25.02
_diffrn_reflns_theta_min 2.59
_diffrn_standards_decay_% 0
_diffrn_standards_interval_count 0
_diffrn_standards_interval_time 0
_diffrn_standards_number 0
_exptl_absorpt_coefficient_mu 0.090
_exptl_absorpt_correction_T_max 0.9964
_exptl_absorpt_correction_T_min 0.9786
_exptl_absorpt_correction_type multi-scan
_exptl_absorpt_process_details crystalclear
_exptl_crystal_density_diffrn 1.359
_exptl_crystal_density_method 'not measured'
_exptl_crystal_F_000 440
_exptl_crystal_size_max 0.24
_exptl_crystal_size_mid 0.18
_exptl_crystal_size_min 0.04
_refine_diff_density_max 0.116
_refine_diff_density_min -0.122
_refine_diff_density_rms 0.029
_refine_ls_abs_structure_details 'Flack H D (1983), Acta Cryst. A39, 876-881'
_refine_ls_abs_structure_Flack 1.6(12)
_refine_ls_extinction_coef 0.062(5)
_refine_ls_extinction_expression Fc^*^=kFc[1+0.001xFc^2^\l^3^/sin(2\q)]^-1/4^
_refine_ls_extinction_method SHELXL
_refine_ls_goodness_of_fit_ref 1.042
_refine_ls_hydrogen_treatment constr
_refine_ls_matrix_type full
_refine_ls_number_parameters 146
_refine_ls_number_reflns 1813
_refine_ls_number_restraints 0
_refine_ls_restrained_S_all 1.042
_refine_ls_R_factor_all 0.0329
_refine_ls_R_factor_gt 0.0297
_refine_ls_shift/su_max 0.002
_refine_ls_shift/su_mean 0.000
_refine_ls_structure_factor_coef Fsqd
_refine_ls_weighting_details 'calc w=1/[\s^2^(Fo^2^)+(0.0396P)^2^+0.0000P] where P=(Fo^2^+2Fc^2^)/3'
_refine_ls_weighting_scheme calc
_refine_ls_wR_factor_gt 0.0658
_refine_ls_wR_factor_ref 0.0674
_reflns_number_gt 1682
_reflns_number_total 1813
_reflns_threshold_expression >2sigma(I)
_cod_data_source_file jp200095g_si_002.cif
_cod_data_source_block r80621c
_cod_depositor_comments
;
The following automatic conversions were performed:

'_symmetry_cell_setting' value 'Orthorhombic' changed to
'orthorhombic' according to
/home/saulius/struct/CIF-dictionaries/cif_core.dic dictionary named
'cif_core.dic' version 2.4.1 from
2010-06-29.

'_exptl_absorpt_correction_type' value 'MULTI-SCAN'
changed to 'multi-scan' according to
/home/saulius/struct/CIF-dictionaries/cif_core.dic dictionary named
'cif_core.dic' version 2.4.1 from
2010-06-29.

'_refine_ls_hydrogen_treatment' value 'CONSTR' changed
to 'constr' according to
/home/saulius/struct/CIF-dictionaries/cif_core.dic dictionary named
'cif_core.dic' version 2.4.1 from 2010-06-29.

Automatic conversion script
Id: cif_fix_values 1715 2011-07-08 13:25:40Z adriana 
;
_cod_original_sg_symbol_H-M P2(1)2(1)2(1)
_cod_database_code 1501683

loop_
_symmetry_equiv_pos_as_xyz
'x, y, z'
'-x+1/2, -y, z+1/2'
'-x, y+1/2, -z+1/2'
'x+1/2, -y+1/2, -z'

loop_
_atom_site_label
_atom_site_type_symbol
_atom_site_fract_x
_atom_site_fract_y
_atom_site_fract_z
_atom_site_U_iso_or_equiv
_atom_site_adp_type
_atom_site_occupancy
_atom_site_symmetry_multiplicity
_atom_site_calc_flag
_atom_site_refinement_flags
O1 O 0.92570(10) 0.00375(9) 0.65647(9) 0.0275(3) Uani 1 1 d .
O2 O 1.09763(11) 0.17638(9) 0.65484(9) 0.0318(3) Uani 1 1 d .
C1 C 0.79804(15) -0.04244(13) 0.59034(12) 0.0235(3) Uani 1 1 d .
C2 C 0.70516(16) -0.15207(14) 0.61221(13) 0.0288(3) Uani 1 1 d .
H2 H 0.7230 -0.2037 0.6725 0.035 Uiso 1 1 calc R
C3 C 0.58203(17) -0.18115(14) 0.53812(13) 0.0296(4) Uani 1 1 d .
H3 H 0.5150 -0.2544 0.5493 0.036 Uiso 1 1 calc R
C4 C 0.55699(17) -0.10433(14) 0.44877(13) 0.0290(4) Uani 1 1 d .
H4 H 0.4747 -0.1272 0.4004 0.035 Uiso 1 1 calc R
C5 C 0.65325(15) 0.00704(13) 0.42987(13) 0.0248(3) Uani 1 1 d .
H5 H 0.6359 0.0593 0.3698 0.030 Uiso 1 1 calc R
C6 C 0.77527(15) 0.03794(13) 0.50269(12) 0.0216(3) Uani 1 1 d .
C7 C 0.89395(15) 0.15160(13) 0.50990(11) 0.0220(3) Uani 1 1 d .
H7 H 0.8317 0.2336 0.5202 0.026 Uiso 1 1 calc R
C8 C 0.98660(14) 0.11870(14) 0.61249(13) 0.0243(3) Uani 1 1 d .
C9 C 1.00945(14) 0.16807(13) 0.41611(12) 0.0213(3) Uani 1 1 d .
C10 C 1.01230(15) 0.28388(13) 0.35718(12) 0.0242(3) Uani 1 1 d .
H10 H 0.9425 0.3532 0.3754 0.029 Uiso 1 1 calc R
C11 C 1.11869(16) 0.29679(15) 0.27111(12) 0.0286(4) Uani 1 1 d .
H11 H 1.1204 0.3748 0.2320 0.034 Uiso 1 1 calc R
C12 C 1.22184(17) 0.19429(15) 0.24342(13) 0.0313(4) Uani 1 1 d .
H12 H 1.2935 0.2034 0.1859 0.038 Uiso 1 1 calc R
C13 C 1.21896(18) 0.07791(15) 0.30098(14) 0.0314(4) Uani 1 1 d .
H13 H 1.2875 0.0082 0.2817 0.038 Uiso 1 1 calc R
C14 C 1.11421(15) 0.06549(14) 0.38701(13) 0.0274(4) Uani 1 1 d .
H14 H 1.1135 -0.0126 0.4262 0.033 Uiso 1 1 calc R

loop_
_atom_site_aniso_label
_atom_site_aniso_U_11
_atom_site_aniso_U_22
_atom_site_aniso_U_33
_atom_site_aniso_U_23
_atom_site_aniso_U_13
_atom_site_aniso_U_12
O1 0.0264(5) 0.0313(6) 0.0249(6) 0.0056(4) -0.0018(4) 0.0002(4)
O2 0.0266(5) 0.0376(6) 0.0311(6) -0.0013(5) -0.0055(5) -0.0021(4)
C1 0.0207(6) 0.0280(8) 0.0217(9) -0.0008(6) 0.0018(6) 0.0035(5)
C2 0.0319(7) 0.0262(8) 0.0283(9) 0.0055(7) 0.0074(7) 0.0019(6)
C3 0.0277(7) 0.0258(8) 0.0352(10) -0.0024(6) 0.0082(7) -0.0036(6)
C4 0.0260(7) 0.0297(8) 0.0313(10) -0.0057(7) 0.0027(7) -0.0022(6)
C5 0.0239(6) 0.0268(8) 0.0235(9) -0.0013(6) 0.0014(6) 0.0014(5)
C6 0.0189(6) 0.0236(7) 0.0224(9) -0.0004(6) 0.0048(6) 0.0034(5)
C7 0.0205(6) 0.0235(7) 0.0220(8) -0.0001(6) 0.0005(6) 0.0019(5)
C8 0.0211(6) 0.0269(8) 0.0249(9) -0.0011(6) 0.0036(6) 0.0031(5)
C9 0.0184(6) 0.0244(7) 0.0211(8) -0.0014(6) -0.0018(5) -0.0033(5)
C10 0.0226(7) 0.0243(8) 0.0258(9) -0.0001(6) -0.0054(6) -0.0013(5)
C11 0.0276(7) 0.0344(9) 0.0237(9) 0.0053(6) -0.0056(7) -0.0081(6)
C12 0.0252(7) 0.0454(10) 0.0233(10) -0.0004(7) 0.0027(6) -0.0082(6)
C13 0.0260(7) 0.0345(9) 0.0337(11) -0.0057(7) 0.0049(7) 0.0015(6)
C14 0.0272(7) 0.0245(7) 0.0305(10) 0.0017(6) 0.0034(7) -0.0010(5)

loop_
_atom_type_symbol
_atom_type_description
_atom_type_scat_dispersion_real
_atom_type_scat_dispersion_imag
_atom_type_scat_source
C C 0.0033 0.0016 'International Tables Vol C Tables 4.2.6.8 and 6.1.1.4'
H H 0.0000 0.0000 'International Tables Vol C Tables 4.2.6.8 and 6.1.1.4'
O O 0.0106 0.0060 'International Tables Vol C Tables 4.2.6.8 and 6.1.1.4'

loop_
_geom_angle_atom_site_label_1
_geom_angle_atom_site_label_2
_geom_angle_atom_site_label_3
_geom_angle
C8 O1 C1 108.01(11)
C2 C1 C6 124.37(14)
C2 C1 O1 123.84(13)
C6 C1 O1 111.77(12)
C1 C2 C3 115.59(14)
C4 C3 C2 121.77(13)
C3 C4 C5 120.88(14)
C6 C5 C4 118.22(14)
C1 C6 C5 119.17(12)
C1 C6 C7 108.59(12)
C5 C6 C7 132.19(13)
C6 C7 C9 115.75(11)
C6 C7 C8 101.45(11)
C9 C7 C8 111.94(10)
O2 C8 O1 120.28(14)
O2 C8 C7 129.56(14)
O1 C8 C7 110.15(11)
C10 C9 C14 118.87(13)
C10 C9 C7 121.17(12)
C14 C9 C7 119.97(12)
C11 C10 C9 120.27(13)
C12 C11 C10 120.14(14)
C11 C12 C13 120.10(14)
C14 C13 C12 119.75(13)
C13 C14 C9 120.87(13)

loop_
_geom_bond_atom_site_label_1
_geom_bond_atom_site_label_2
_geom_bond_distance
O1 C8 1.3791(17)
O1 C1 1.4052(17)
O2 C8 1.1965(16)
C1 C2 1.3690(19)
C1 C6 1.379(2)
C2 C3 1.394(2)
C3 C4 1.378(2)
C4 C5 1.3916(18)
C5 C6 1.381(2)
C6 C7 1.5027(18)
C7 C9 1.5108(19)
C7 C8 1.524(2)
C9 C10 1.386(2)
C9 C14 1.3902(19)
C10 C11 1.3861(19)
C11 C12 1.377(2)
C12 C13 1.382(2)
C13 C14 1.377(2)

loop_
_geom_torsion_atom_site_label_1
_geom_torsion_atom_site_label_2
_geom_torsion_atom_site_label_3
_geom_torsion_atom_site_label_4
_geom_torsion
C8 O1 C1 C2 -177.27(13)
C8 O1 C1 C6 1.13(14)
C6 C1 C2 C3 0.7(2)
O1 C1 C2 C3 178.88(11)
C1 C2 C3 C4 0.3(2)
C2 C3 C4 C5 -0.9(2)
C3 C4 C5 C6 0.4(2)
C2 C1 C6 C5 -1.1(2)
O1 C1 C6 C5 -179.47(11)
C2 C1 C6 C7 176.76(13)
O1 C1 C6 C7 -1.63(15)
C4 C5 C6 C1 0.47(19)
C4 C5 C6 C7 -176.77(13)
C1 C6 C7 C9 122.79(13)
C5 C6 C7 C9 -59.76(19)
C1 C6 C7 C8 1.39(14)
C5 C6 C7 C8 178.85(14)
C1 O1 C8 O2 -179.65(12)
C1 O1 C8 C7 -0.16(13)
C6 C7 C8 O2 178.69(14)
C9 C7 C8 O2 54.68(19)
C6 C7 C8 O1 -0.74(14)
C9 C7 C8 O1 -124.76(12)
C6 C7 C9 C10 121.45(14)
C8 C7 C9 C10 -122.96(14)
C6 C7 C9 C14 -57.93(17)
C8 C7 C9 C14 57.65(17)
C14 C9 C10 C11 -0.32(19)
C7 C9 C10 C11 -179.71(11)
C9 C10 C11 C12 0.2(2)
C10 C11 C12 C13 0.4(2)
C11 C12 C13 C14 -0.9(2)
C12 C13 C14 C9 0.8(2)
C10 C9 C14 C13 -0.2(2)
C7 C9 C14 C13 179.20(13)
